data_7704728
loop_
_publ_author_name
'Xu, Xuebin'
'Liu, Meiying'
'Liu, Zhiliang'

_publ_section_title
;
 Crystal structures and the ferroelectric properties of homochiral
 metal-organic frameworks constructed from a single chiral ligand.
;
_journal_issue 30
_journal_name_full 'Dalton transactions (Cambridge, England : 2003)'
_journal_page_first 10402
_journal_page_last 10406
_journal_paper_doi 10.1039/d0dt01323d
_journal_volume 49
_journal_year 2020
_chemical_absolute_configuration ad
_chemical_formula_moiety 'C28 H28 Co N4 O5'
_chemical_formula_sum 'C28 H28 Co N4 O5'
_chemical_formula_weight 559.47
_space_group_crystal_system monoclinic
_space_group_IT_number 4
_space_group_name_Hall 'P 2yb'
_space_group_name_H-M_alt 'P 1 21 1'
_atom_sites_solution_hydrogens mixed
_atom_sites_solution_primary dual
_audit_creation_date 2020-05-29
_audit_creation_method
;
Olex2 1.2
(compiled 2018.05.29 svn.r3508 for OlexSys, GUI svn.r5506)
;
_audit_update_record
;
2020-06-24 deposited with the CCDC.	2020-06-29 downloaded from the CCDC.
;
_cell_angle_alpha 90
_cell_angle_beta 100.936(2)
_cell_angle_gamma 90
_cell_formula_units_Z 2
_cell_length_a 6.3218(7)
_cell_length_b 24.686(3)
_cell_length_c 9.3234(11)
_cell_measurement_reflns_used 9995
_cell_measurement_temperature 273(2)
_cell_measurement_theta_max 28.31
_cell_measurement_theta_min 2.37
_cell_volume 1428.6(3)
_computing_cell_refinement 'SAINT v8.34A (Bruker, 2013)'
_computing_data_collection 'Bruker APEX2'
_computing_data_reduction 'SAINT v8.34A (Bruker, 2013)'
_computing_molecular_graphics 'Olex2 (Dolomanov et al., 2009)'
_computing_publication_material 'Olex2 (Dolomanov et al., 2009)'
_computing_structure_refinement 'ShelXL (Sheldrick, 2015)'
_computing_structure_solution 'ShelXT (Sheldrick, 2015)'
_diffrn_ambient_temperature 273.15
_diffrn_detector 'Bruker APEX2 area detector'
_diffrn_detector_area_resol_mean 7.9
_diffrn_detector_type 'CCD area detector'
_diffrn_measured_fraction_theta_full 1.000
_diffrn_measured_fraction_theta_max 0.997
_diffrn_measurement_device 'three-circle diffractometer'
_diffrn_measurement_device_type 'Bruker SMART APEX2 area detector'
_diffrn_measurement_method '\w and \f scans'
_diffrn_radiation_monochromator 'mirror optics'
_diffrn_radiation_probe x-ray
_diffrn_radiation_type MoK\a
_diffrn_radiation_wavelength 0.71073
_diffrn_reflns_av_R_equivalents 0.0203
_diffrn_reflns_av_unetI/netI 0.0321
_diffrn_reflns_Laue_measured_fraction_full 1.000
_diffrn_reflns_Laue_measured_fraction_max 0.997
_diffrn_reflns_limit_h_max 8
_diffrn_reflns_limit_h_min -8
_diffrn_reflns_limit_k_max 33
_diffrn_reflns_limit_k_min -32
_diffrn_reflns_limit_l_max 12
_diffrn_reflns_limit_l_min -12
_diffrn_reflns_number 20232
_diffrn_reflns_point_group_measured_fraction_full 0.996
_diffrn_reflns_point_group_measured_fraction_max 0.993
_diffrn_reflns_theta_full 25.242
_diffrn_reflns_theta_max 28.400
_diffrn_reflns_theta_min 1.650
_diffrn_source 'microfocus sealed X-ray tube'
_diffrn_source_type 'Incoatec I\ms'
_exptl_absorpt_coefficient_mu 0.643
_exptl_absorpt_correction_T_max 0.7457
_exptl_absorpt_correction_T_min 0.7023
_exptl_absorpt_correction_type multi-scan
_exptl_absorpt_process_details
;
SADABS-2014/5 (Bruker,2014/5) was used for absorption correction.
wR2(int) was 0.0707 before and 0.0537 after correction.
The Ratio of minimum to maximum transmission is 0.9418.
The \l/2 correction factor is 0.00150.
;
_exptl_crystal_colour red
_exptl_crystal_colour_primary red
_exptl_crystal_density_diffrn 1.301
_exptl_crystal_description block
_exptl_crystal_F_000 582
_exptl_crystal_size_max 0.3
_exptl_crystal_size_mid 0.2
_exptl_crystal_size_min 0.1
_refine_diff_density_max 0.437
_refine_diff_density_min -0.287
_refine_diff_density_rms 0.064
_refine_ls_abs_structure_details
;
 Flack x determined using 3135 quotients [(I+)-(I-)]/[(I+)+(I-)]
 (Parsons, Flack and Wagner, Acta Cryst. B69 (2013) 249-259).
;
_refine_ls_abs_structure_Flack 0.021(4)
_refine_ls_extinction_method none
_refine_ls_goodness_of_fit_ref 1.068
_refine_ls_hydrogen_treatment constr
_refine_ls_matrix_type full
_refine_ls_number_parameters 635
_refine_ls_number_reflns 7133
_refine_ls_number_restraints 672
_refine_ls_restrained_S_all 1.082
_refine_ls_R_factor_all 0.0355
_refine_ls_R_factor_gt 0.0337
_refine_ls_shift/su_max 0.001
_refine_ls_shift/su_mean 0.000
_refine_ls_structure_factor_coef Fsqd
_refine_ls_weighting_details 'w=1/[\s^2^(Fo^2^)+(0.0651P)^2^] where P=(Fo^2^+2Fc^2^)/3'
_refine_ls_weighting_scheme calc
_refine_ls_wR_factor_gt 0.0909
_refine_ls_wR_factor_ref 0.0920
_reflns_Friedel_coverage 0.947
_reflns_Friedel_fraction_full 0.992
_reflns_Friedel_fraction_max 0.988
_reflns_number_gt 6805
_reflns_number_total 7133
_reflns_threshold_expression 'I > 2\s(I)'
_cod_data_source_file d0dt01323d2.cif
_cod_data_source_block 1
_cod_depositor_comments
;
The following automatic conversions were performed:

data item '_chemical_absolute_configuration' value 'AD' was changed
to 'ad' in accordance with the
/home/data/users/saulius/crontab/automatic-downloads/rss-feeds/RSC/lib/dictionaries/cif_core.dic
dictionary named 'cif_core.dic' version 2.4.2 last updated on
2011-04-26.

Automatic conversion script
Id: cif_fix_values 7556 2019-12-06 15:28:31Z antanas 

 Adding full bibliography for 7704728--7704729.cif.

 Adding full bibliography for 7704728--7704729.cif.
;
_cod_database_code 7704728
_shelx_shelxl_version_number 2018/3
_shelx_space_group_comment
;
The symmetry employed for this shelxl refinement is uniquely defined
by the following loop, which should always be used as a source of
symmetry information in preference to the above space-group names.
They are only intended as comments.
;
_shelx_estimated_absorpt_t_max 0.939
_shelx_estimated_absorpt_t_min 0.831
_olex2_refinement_description
;
1. Fixed Uiso
 At 1.2 times of:
  All C(H) groups, All C(H,H) groups, All N(H) groups
 At 1.5 times of:
  All O(H,H) groups
2. Restrained distances
 O2-C6 \\sim O2-C29
 with sigma of 0.02
 N3-C12 \\sim N5-C32
 with sigma of 0.02
 N3-C19 \\sim N5-C33
 with sigma of 0.02
 O5-C6 \\sim O6-C29
 with sigma of 0.02
 N4-C9 \\sim N6-C30
 with sigma of 0.02
 N4-C28 \\sim N6-C42
 with sigma of 0.02
 C6-C9 \\sim C29-C30
 with sigma of 0.02
 C9-C11 \\sim C30-C31
 with sigma of 0.02
 C11-C21 \\sim C31-C35
 with sigma of 0.02
 C11-C26 \\sim C31-C40
 with sigma of 0.02
 C12-C23 \\sim C32-C37
 with sigma of 0.02
 C19-C25 \\sim C33-C39
 with sigma of 0.02
 C20-C24 \\sim C34-C38
 with sigma of 0.02
 C20-C27 \\sim C34-C41
 with sigma of 0.02
 C21-C24 \\sim C35-C38
 with sigma of 0.02
 C22-C23 \\sim C36-C37
 with sigma of 0.02
 C22-C25 \\sim C36-C39
 with sigma of 0.02
 C22-C28 \\sim C36-C42
 with sigma of 0.02
 C26-C27 \\sim C40-C41
 with sigma of 0.02
 O2-O5 \\sim O2-O6
 with sigma of 0.04
 O2-C9 \\sim O2-C30
 with sigma of 0.04
 N3-C23 \\sim N5-C37
 with sigma of 0.04
 N3-C25 \\sim N5-C39
 with sigma of 0.04
 O5-C9 \\sim O6-C30
 with sigma of 0.04
 N4-C6 \\sim N6-C29
 with sigma of 0.04
 N4-C11 \\sim N6-C31
 with sigma of 0.04
 N4-C22 \\sim N6-C36
 with sigma of 0.04
 C6-C11 \\sim C29-C31
 with sigma of 0.04
 C9-C21 \\sim C30-C35
 with sigma of 0.04
 C9-C26 \\sim C30-C40
 with sigma of 0.04
 C9-C28 \\sim C30-C42
 with sigma of 0.04
 C11-C24 \\sim C31-C38
 with sigma of 0.04
 C11-C27 \\sim C31-C41
 with sigma of 0.04
 C12-C19 \\sim C32-C33
 with sigma of 0.04
 C12-C22 \\sim C32-C36
 with sigma of 0.04
 C19-C22 \\sim C33-C36
 with sigma of 0.04
 C20-C21 \\sim C34-C35
 with sigma of 0.04
 C20-C26 \\sim C34-C40
 with sigma of 0.04
 C21-C26 \\sim C35-C40
 with sigma of 0.04
 C23-C25 \\sim C37-C39
 with sigma of 0.04
 C23-C28 \\sim C37-C42
 with sigma of 0.04
 C24-C27 \\sim C38-C41
 with sigma of 0.04
 C25-C28 \\sim C39-C42
 with sigma of 0.04
 Co1-N2 \\sim Co1-N8
 with sigma of 0.02
 O1-C2 \\sim O7-C44
 with sigma of 0.02
 N2-C5 \\sim N8-C47
 with sigma of 0.02
 O4-C2 \\sim O8-C44
 with sigma of 0.02
 C1-C3 \\sim C43-C45
 with sigma of 0.02
 C2-C4 \\sim C44-C46
 with sigma of 0.02
 C3-C7 \\sim C45-C48
 with sigma of 0.02
 C3-C8 \\sim C45-C49
 with sigma of 0.02
 C4-C13 \\sim C46-C51
 with sigma of 0.02
 C5-C7 \\sim C47-C48
 with sigma of 0.02
 C13-C14 \\sim C51-C52
 with sigma of 0.02
 C13-C18 \\sim C51-C56
 with sigma of 0.02
 C14-C15 \\sim C52-C53
 with sigma of 0.02
 C17-C18 \\sim C55-C56
 with sigma of 0.02
 Co1-C5 \\sim Co1-C47
 with sigma of 0.04
 O1-O4 \\sim O7-O8
 with sigma of 0.04
 O1-C4 \\sim O7-C46
 with sigma of 0.04
 N2-C7 \\sim N8-C48
 with sigma of 0.04
 N2-C8 \\sim N8-C49
 with sigma of 0.04
 O4-C4 \\sim O8-C46
 with sigma of 0.04
 C1-C4 \\sim C43-C46
 with sigma of 0.04
 C1-C7 \\sim C43-C48
 with sigma of 0.04
 C1-C8 \\sim C43-C49
 with sigma of 0.04
 C2-C13 \\sim C44-C51
 with sigma of 0.04
 C3-C5 \\sim C45-C47
 with sigma of 0.04
 C4-C14 \\sim C46-C52
 with sigma of 0.04
 C4-C18 \\sim C46-C56
 with sigma of 0.04
 C7-C8 \\sim C48-C49
 with sigma of 0.04
 C13-C15 \\sim C51-C53
 with sigma of 0.04
 C13-C17 \\sim C51-C55
 with sigma of 0.04
 C14-C18 \\sim C52-C56
 with sigma of 0.04
 C15-C17 \\sim C53-C55
 with sigma of 0.04
 C15-C16 \\sim C53-C54
 with sigma of 0.02
 C16-C17 \\sim C54-C55
 with sigma of 0.02
 C14-C16 \\sim C52-C54
 with sigma of 0.04
 C16-C18 \\sim C54-C56
 with sigma of 0.04
 N1-C1 \\sim N7-C43
 with sigma of 0.02
 N1-C4 \\sim N7-C46
 with sigma of 0.02
 N1-C2 \\sim N7-C44
 with sigma of 0.04
 N1-C3 \\sim N7-C45
 with sigma of 0.04
 N1-C13 \\sim N7-C51
 with sigma of 0.04
 N2-C10 \\sim N8-C50
 with sigma of 0.02
 C8-C10 \\sim C49-C50
 with sigma of 0.02
 Co1-C10 \\sim Co1-C50
 with sigma of 0.04
 C3-C10 \\sim C45-C50
 with sigma of 0.04
 C5-C10 \\sim C47-C50
 with sigma of 0.04
3. Uiso/Uaniso restraints and constraints
Uanis(C42) \\sim Ueq: with sigma of 0.01 and sigma for terminal atoms of 0.02
Uanis(C16) \\sim Ueq, Uanis(C15) \\sim Ueq, Uanis(C14) \\sim Ueq: with sigma of
0.01 and sigma for terminal atoms of 0.02
Uanis(C54) \\sim Ueq: with sigma of 0.01 and sigma for terminal atoms of 0.02
Uanis(C53) \\sim Ueq: with sigma of 0.01 and sigma for terminal atoms of 0.02
Uanis(C10) \\sim Ueq, Uanis(N1) \\sim Ueq: with sigma of 0.001 and sigma for
terminal atoms of 0.002
Uanis(C55) \\sim Ueq, Uanis(C56) \\sim Ueq: with sigma of 0.01 and sigma for
terminal atoms of 0.02
Uanis(C18) \\sim Ueq: with sigma of 0.01 and sigma for terminal atoms of 0.02
Uanis(C47) \\sim Ueq: with sigma of 0.01 and sigma for terminal atoms of 0.02
Uanis(N7) \\sim Ueq: with sigma of 0.001 and sigma for terminal atoms of 0.002
Uanis(C50) \\sim Ueq: with sigma of 0.001 and sigma for terminal atoms of 0.002
4. Rigid body (RIGU) restrains
 N3, O5, N4, C6, C9, C11, C12, C19, C20, C21, C22, C23, C24, C25, C26, C27, C28
 with sigma for 1-2 distances of 0.004 and sigma for 1-3 distances of 0.004
 N5, O6, N6, C29, C30, C31, C32, C33, C34, C35, C36, C37, C38, C39, C40, C41,
 C42
 with sigma for 1-2 distances of 0.004 and sigma for 1-3 distances of 0.004
 O1, N1, N2, O4, C1, C2, C3, C4, C5, C7, C8, C10, C13, C14, C15, C16, C17, C18
 with sigma for 1-2 distances of 0.004 and sigma for 1-3 distances of 0.004
 O7, N7, N8, O8, C43, C44, C45, C46, C47, C48, C49, C50, C51, C52, C53, C54,
 C55, C56
 with sigma for 1-2 distances of 0.004 and sigma for 1-3 distances of 0.004
5. Others
 Fixed Sof: O1(0.5) N1(0.5) H1(0.5) N2(0.5) O4(0.5) C1(0.5) H1A(0.5) H1B(0.5)
 N3(0.5) C2(0.5) O5(0.5) C3(0.5) C4(0.5) H4(0.5) C5(0.5) H5(0.5) N4(0.5)
 H4A(0.5) C6(0.5) C7(0.5) H7(0.5) C8(0.5) H8(0.5) C9(0.5) H9(0.5) C10(0.5)
 H10(0.5) C11(0.5) C12(0.5) H12(0.5) C13(0.5) C14(0.5) H14(0.5) C15(0.5)
 H15(0.5) C16(0.5) H16(0.5) C17(0.5) H17(0.5) C18(0.5) H18(0.5) C19(0.5)
 H19(0.5) C20(0.5) H20(0.5) C21(0.5) H21(0.5) C22(0.5) C23(0.5) H23(0.5)
 C24(0.5) H24(0.5) C25(0.5) H25(0.5) C26(0.5) H26(0.5) C27(0.5) H27(0.5)
 C28(0.5) H28A(0.5) H28B(0.5) N5(0.5) O6(0.5) N6(0.5) H6(0.5) C29(0.5) C30(0.5)
 H30(0.5) C31(0.5) C32(0.5) H32(0.5) C33(0.5) H33(0.5) C34(0.5) H34(0.5)
 C35(0.5) H35(0.5) C36(0.5) C37(0.5) H37(0.5) C38(0.5) H38(0.5) C39(0.5)
 H39(0.5) C40(0.5) H40(0.5) C41(0.5) H41(0.5) C42(0.5) H42A(0.5) H42B(0.5)
 O7(0.5) N7(0.5) H7A(0.5) N8(0.5) O8(0.5) C43(0.5) H43A(0.5) H43B(0.5) C44(0.5)
 C45(0.5) C46(0.5) H46(0.5) C47(0.5) H47(0.5) C48(0.5) H48(0.5) C49(0.5)
 H49(0.5) C50(0.5) H50(0.5) C51(0.5) C52(0.5) H52(0.5) C53(0.5) H53(0.5)
 C54(0.5) H54(0.5) C55(0.5) H55(0.5) C56(0.5) H56(0.5)
6.a Rotating group:
 O3(H3A,H3B)
6.b Ternary CH refined with riding coordinates:
 N1(H1), C4(H4), C9(H9), C30(H30), N7(H7A), C46(H46)
6.c Secondary CH2 refined with riding coordinates:
 C1(H1A,H1B), C28(H28A,H28B), C42(H42A,H42B), C43(H43A,H43B)
6.d Aromatic/amide H refined with riding coordinates:
 C5(H5), N4(H4A), C7(H7), C8(H8), C10(H10), C12(H12), C14(H14), C15(H15),
 C16(H16), C17(H17), C18(H18), C19(H19), C20(H20), C21(H21), C23(H23), C24(H24),
  C25(H25), C26(H26), C27(H27), N6(H6), C32(H32), C33(H33), C34(H34), C35(H35),
 C37(H37), C38(H38), C39(H39), C40(H40), C41(H41), C47(H47), C48(H48), C49(H49),
  C50(H50), C52(H52), C53(H53), C54(H54), C55(H55), C56(H56)
6.e Fitted hexagon refined as free rotating group:
 C13(C14,C15,C16,C17,C18), C51(C52,C53,C54,C55,C56)
;
_olex2_submission_special_instructions 'No special instructions were received'

loop_
_space_group_symop_operation_xyz
'x, y, z'
'-x, y+1/2, -z'

loop_
_atom_site_label
_atom_site_type_symbol
_atom_site_fract_x
_atom_site_fract_y
_atom_site_fract_z
_atom_site_U_iso_or_equiv
_atom_site_adp_type
_atom_site_occupancy
_atom_site_site_symmetry_order
_atom_site_calc_flag
_atom_site_refinement_flags_posn
_atom_site_refinement_flags_adp
_atom_site_refinement_flags_occupancy
_atom_site_disorder_assembly
_atom_site_disorder_group
Co1 Co 0.43656(5) 0.40116(2) -0.11211(3) 0.02824(10) Uani 1 1 d D . . . .
O1 O 0.129(4) 0.3760(12) 0.8423(19) 0.031(3) Uani 0.5 1 d D U P A 1
O2 O 0.3208(4) 0.47971(9) -0.1491(2) 0.0437(5) Uani 1 1 d D . . . .
O3 O 0.7532(4) 0.43116(11) -0.0799(2) 0.0442(5) Uani 1 1 d . . . . .
H3A H 0.752704 0.466099 -0.092346 0.066 Uiso 1 1 d GR . . . .
H3B H 0.818304 0.419209 -0.147645 0.066 Uiso 1 1 d GR . . . .
N1 N 0.4083(18) 0.3910(4) 0.6507(13) 0.027(3) Uani 0.5 1 d D U P A 1
H1 H 0.530735 0.369188 0.633826 0.032 Uiso 0.5 1 calc R . P A 1
N2 N 0.420(3) 0.4089(10) 0.1161(12) 0.032(4) Uani 0.5 1 d D U P A 1
O4 O -0.138(2) 0.3685(8) 0.6520(16) 0.082(5) Uani 0.5 1 d D U P A 1
C1 C 0.409(3) 0.4418(7) 0.5688(16) 0.033(3) Uani 0.5 1 d D U P A 1
H1A H 0.531761 0.463315 0.613928 0.039 Uiso 0.5 1 calc R . P A 1
H1B H 0.279662 0.462146 0.576111 0.039 Uiso 0.5 1 calc R . P A 1
N3 N 0.476(4) 0.8161(9) 0.058(4) 0.055(7) Uani 0.5 1 d D U P B 1
C2 C 0.054(2) 0.3669(10) 0.712(2) 0.037(4) Uani 0.5 1 d D U P A 1
O5 O 0.616(3) 0.5295(8) -0.074(2) 0.106(7) Uani 0.5 1 d D U P B 1
C3 C 0.417(2) 0.4342(10) 0.4099(14) 0.027(3) Uani 0.5 1 d D U P A 1
C4 C 0.211(2) 0.3588(5) 0.6050(18) 0.032(3) Uani 0.5 1 d D U P A 1
H4 H 0.138799 0.374951 0.512599 0.038 Uiso 0.5 1 calc R . P A 1
C5 C 0.263(3) 0.4351(12) 0.1595(19) 0.067(7) Uani 0.5 1 d D U P A 1
H5 H 0.165028 0.453301 0.088806 0.081 Uiso 0.5 1 calc R . P A 1
N4 N 0.375(4) 0.6196(6) -0.107(2) 0.108(8) Uani 0.5 1 d D U P B 1
H4A H 0.488928 0.628561 -0.139164 0.129 Uiso 0.5 1 calc R . P B 1
C6 C 0.423(3) 0.5222(7) -0.137(3) 0.092(7) Uani 0.5 1 d D U P B 1
C7 C 0.233(3) 0.4378(14) 0.3010(18) 0.053(6) Uani 0.5 1 d D U P A 1
H7 H 0.096371 0.441894 0.323318 0.063 Uiso 0.5 1 calc R . P A 1
C8 C 0.610(2) 0.4172(8) 0.3681(10) 0.033(2) Uani 0.5 1 d D U P A 1
H8 H 0.732600 0.408624 0.436326 0.040 Uiso 0.5 1 calc R . P A 1
C9 C 0.251(4) 0.5692(7) -0.154(3) 0.123(8) Uani 0.5 1 d D U P B 1
H9 H 0.141699 0.562382 -0.094710 0.147 Uiso 0.5 1 calc R . P B 1
C10 C 0.6045(11) 0.4142(4) 0.2189(8) 0.0277(14) Uani 0.5 1 d D U P A 1
H10 H 0.734815 0.415822 0.186661 0.033 Uiso 0.5 1 calc R . P A 1
C11 C 0.152(4) 0.5712(9) -0.317(3) 0.102(7) Uani 0.5 1 d D U P B 1
C12 C 0.309(3) 0.7929(7) 0.102(2) 0.070(5) Uani 0.5 1 d D U P B 1
H12 H 0.227512 0.813662 0.155074 0.084 Uiso 0.5 1 calc R . P B 1
C13 C 0.2439(18) 0.2974(3) 0.5696(14) 0.054(3) Uani 0.5 1 d D U P A 1
C14 C 0.1145(18) 0.2588(4) 0.6188(14) 0.107(6) Uani 0.5 1 d DG U P A 1
H14 H 0.003197 0.269537 0.664844 0.128 Uiso 0.5 1 calc R . P A 1
C15 C 0.151(2) 0.2040(4) 0.5991(15) 0.110(5) Uani 0.5 1 d DG U P A 1
H15 H 0.064868 0.178133 0.632018 0.132 Uiso 0.5 1 calc R . P A 1
C16 C 0.318(2) 0.1879(3) 0.5303(15) 0.111(5) Uani 0.5 1 d DG U P A 1
H16 H 0.342493 0.151242 0.517105 0.133 Uiso 0.5 1 calc R . P A 1
C17 C 0.4472(18) 0.2265(4) 0.4811(15) 0.103(5) Uani 0.5 1 d DG U P A 1
H17 H 0.558449 0.215755 0.435016 0.124 Uiso 0.5 1 calc R . P A 1
C18 C 0.4102(17) 0.2813(4) 0.5007(14) 0.085(4) Uani 0.5 1 d DG U P A 1
H18 H 0.496782 0.307158 0.467841 0.102 Uiso 0.5 1 calc R . P A 1
C19 C 0.575(4) 0.7867(8) -0.029(3) 0.076(6) Uani 0.5 1 d D U P B 1
H19 H 0.658471 0.803816 -0.087409 0.091 Uiso 0.5 1 calc R . P B 1
C20 C -0.027(5) 0.5648(12) -0.611(3) 0.141(10) Uani 0.5 1 d D U P B 1
H20 H -0.076277 0.554894 -0.708143 0.169 Uiso 0.5 1 calc R . P B 1
C21 C 0.259(4) 0.5867(13) -0.428(3) 0.129(11) Uani 0.5 1 d D U P B 1
H21 H 0.405049 0.595107 -0.401850 0.155 Uiso 0.5 1 calc R . P B 1
C22 C 0.377(3) 0.7066(6) 0.0087(16) 0.104(6) Uani 0.5 1 d D U P B 1
C23 C 0.252(3) 0.7404(8) 0.074(3) 0.120(9) Uani 0.5 1 d D U P B 1
H23 H 0.126294 0.727145 0.099233 0.144 Uiso 0.5 1 calc R . P B 1
C24 C 0.167(5) 0.5904(12) -0.570(3) 0.144(11) Uani 0.5 1 d D U P B 1
H24 H 0.231799 0.609169 -0.637116 0.172 Uiso 0.5 1 calc R . P B 1
C25 C 0.554(4) 0.7297(9) -0.034(4) 0.135(13) Uani 0.5 1 d D U P B 1
H25 H 0.657010 0.708248 -0.065658 0.162 Uiso 0.5 1 calc R . P B 1
C26 C -0.061(4) 0.5523(16) -0.359(3) 0.124(9) Uani 0.5 1 d D U P B 1
H26 H -0.136807 0.539204 -0.290626 0.149 Uiso 0.5 1 calc R . P B 1
C27 C -0.152(5) 0.5535(12) -0.504(4) 0.144(10) Uani 0.5 1 d D U P B 1
H27 H -0.299179 0.546920 -0.533031 0.172 Uiso 0.5 1 calc R . P B 1
C28 C 0.298(5) 0.6482(8) -0.017(3) 0.167(11) Uani 0.5 1 d D U P B 1
H28A H 0.327689 0.629635 0.076790 0.200 Uiso 0.5 1 calc R . P B 1
H28B H 0.143083 0.649134 -0.048191 0.200 Uiso 0.5 1 calc R . P B 1
N5 N 0.446(4) 0.8198(8) 0.048(3) 0.038(3) Uani 0.5 1 d D U P B 2
O6 O 0.6016(16) 0.5358(7) -0.132(2) 0.068(3) Uani 0.5 1 d D U P B 2
N6 N 0.341(3) 0.6284(4) -0.1498(17) 0.059(3) Uani 0.5 1 d D U P B 2
H6 H 0.473583 0.635942 -0.151955 0.070 Uiso 0.5 1 calc R . P B 2
C29 C 0.4035(16) 0.5261(4) -0.1428(14) 0.037(2) Uani 0.5 1 d D U P B 2
C30 C 0.2460(15) 0.5736(4) -0.1838(13) 0.045(2) Uani 0.5 1 d D U P B 2
H30 H 0.128154 0.569258 -0.129923 0.053 Uiso 0.5 1 calc R . P B 2
C31 C 0.151(2) 0.5694(8) -0.3455(15) 0.048(3) Uani 0.5 1 d D U P B 2
C32 C 0.250(3) 0.8015(6) 0.056(2) 0.070(6) Uani 0.5 1 d D U P B 2
H32 H 0.157945 0.824028 0.095944 0.084 Uiso 0.5 1 calc R . P B 2
C33 C 0.571(3) 0.7874(6) -0.011(3) 0.077(8) Uani 0.5 1 d D U P B 2
H33 H 0.711542 0.798166 -0.012758 0.092 Uiso 0.5 1 calc R . P B 2
C34 C -0.030(4) 0.5595(10) -0.642(2) 0.097(5) Uani 0.5 1 d D U P B 2
H34 H -0.091858 0.558952 -0.741024 0.116 Uiso 0.5 1 calc R . P B 2
C35 C 0.266(3) 0.5831(6) -0.4552(17) 0.063(3) Uani 0.5 1 d D U P B 2
H35 H 0.404484 0.597170 -0.429502 0.075 Uiso 0.5 1 calc R . P B 2
C36 C 0.2965(14) 0.7185(4) -0.0620(16) 0.069(3) Uani 0.5 1 d D U P B 2
C37 C 0.178(2) 0.7516(6) 0.010(3) 0.106(9) Uani 0.5 1 d D U P B 2
H37 H 0.045845 0.739664 0.026902 0.127 Uiso 0.5 1 calc R . P B 2
C38 C 0.178(3) 0.5763(8) -0.5973(18) 0.081(4) Uani 0.5 1 d D U P B 2
H38 H 0.261712 0.583165 -0.667162 0.098 Uiso 0.5 1 calc R . P B 2
C39 C 0.498(2) 0.7370(5) -0.073(2) 0.070(4) Uani 0.5 1 d D U P B 2
H39 H 0.586827 0.716250 -0.120271 0.084 Uiso 0.5 1 calc R . P B 2
C40 C -0.058(2) 0.5505(11) -0.3910(19) 0.063(3) Uani 0.5 1 d D U P B 2
H40 H -0.139814 0.542473 -0.320678 0.076 Uiso 0.5 1 calc R . P B 2
C41 C -0.149(2) 0.5432(7) -0.5362(19) 0.074(3) Uani 0.5 1 d D U P B 2
H41 H -0.284890 0.527813 -0.563539 0.088 Uiso 0.5 1 calc R . P B 2
C42 C 0.2033(17) 0.6645(4) -0.116(2) 0.091(4) Uani 0.5 1 d D U P B 2
H42A H 0.133468 0.648931 -0.041649 0.109 Uiso 0.5 1 calc R . P B 2
H42B H 0.092732 0.670663 -0.202024 0.109 Uiso 0.5 1 calc R . P B 2
O7 O 0.110(4) 0.3805(13) 0.8166(19) 0.030(3) Uani 0.5 1 d D U P A 2
N7 N 0.4189(16) 0.3839(4) 0.6536(12) 0.018(2) Uani 0.5 1 d D U P A 2
H7A H 0.544468 0.362105 0.642615 0.022 Uiso 0.5 1 calc R . P A 2
N8 N 0.436(2) 0.4199(10) 0.1119(12) 0.027(3) Uani 0.5 1 d D U P A 2
O8 O -0.1410(19) 0.3540(6) 0.6378(16) 0.047(2) Uani 0.5 1 d D U P A 2
C43 C 0.425(4) 0.4355(7) 0.5727(14) 0.041(4) Uani 0.5 1 d D U P A 2
H43A H 0.552225 0.455712 0.616243 0.049 Uiso 0.5 1 calc R . P A 2
H43B H 0.299681 0.457079 0.581989 0.049 Uiso 0.5 1 calc R . P A 2
C44 C 0.049(2) 0.3649(7) 0.6866(19) 0.026(2) Uani 0.5 1 d D U P A 2
C45 C 0.426(3) 0.4264(11) 0.4103(14) 0.041(4) Uani 0.5 1 d D U P A 2
C46 C 0.219(2) 0.3526(5) 0.593(2) 0.035(3) Uani 0.5 1 d D U P A 2
H46 H 0.165787 0.361398 0.489604 0.042 Uiso 0.5 1 calc R . P A 2
C47 C 0.251(2) 0.4323(8) 0.1557(12) 0.033(3) Uani 0.5 1 d D U P A 2
H47 H 0.122747 0.433407 0.088142 0.040 Uiso 0.5 1 calc R . P A 2
C48 C 0.253(3) 0.4437(10) 0.3039(13) 0.041(4) Uani 0.5 1 d D U P A 2
H48 H 0.139021 0.462575 0.330882 0.050 Uiso 0.5 1 calc R . P A 2
C49 C 0.596(3) 0.4047(11) 0.3557(15) 0.069(7) Uani 0.5 1 d D U P A 2
H49 H 0.719971 0.395499 0.421983 0.083 Uiso 0.5 1 calc R . P A 2
C50 C 0.5940(13) 0.3960(4) 0.2153(8) 0.0345(18) Uani 0.5 1 d D U P A 2
H50 H 0.697973 0.374034 0.186527 0.041 Uiso 0.5 1 calc R . P A 2
C51 C 0.2864(18) 0.2908(3) 0.6129(13) 0.053(3) Uani 0.5 1 d D U P A 2
C52 C 0.1718(17) 0.2539(4) 0.6808(13) 0.080(4) Uani 0.5 1 d DG U P A 2
H52 H 0.057790 0.265628 0.722885 0.096 Uiso 0.5 1 calc R . P A 2
C53 C 0.2276(19) 0.1994(4) 0.6858(14) 0.100(4) Uani 0.5 1 d DG U P A 2
H53 H 0.150948 0.174626 0.731254 0.120 Uiso 0.5 1 calc R . P A 2
C54 C 0.398(2) 0.1818(3) 0.6230(15) 0.114(5) Uani 0.5 1 d DG U P A 2
H54 H 0.435419 0.145311 0.626328 0.137 Uiso 0.5 1 calc R . P A 2
C55 C 0.5127(17) 0.2188(4) 0.5551(16) 0.112(5) Uani 0.5 1 d DG U P A 2
H55 H 0.626734 0.206999 0.513032 0.134 Uiso 0.5 1 calc R . P A 2
C56 C 0.4569(18) 0.2733(4) 0.5501(14) 0.076(4) Uani 0.5 1 d DG U P A 2
H56 H 0.533579 0.298001 0.504661 0.091 Uiso 0.5 1 calc R . P A 2

loop_
_atom_site_aniso_label
_atom_site_aniso_U_11
_atom_site_aniso_U_22
_atom_site_aniso_U_33
_atom_site_aniso_U_23
_atom_site_aniso_U_13
_atom_site_aniso_U_12
Co1 0.03393(16) 0.03448(16) 0.01696(14) 0.00137(15) 0.00650(10) -0.00045(17)
O1 0.037(6) 0.042(6) 0.017(5) 0.001(5) 0.012(4) -0.005(5)
O2 0.0645(15) 0.0331(11) 0.0347(11) -0.0016(8) 0.0124(10) -0.0021(10)
O3 0.0391(10) 0.0586(14) 0.0364(11) -0.0084(10) 0.0107(9) -0.0064(10)
N1 0.027(3) 0.028(3) 0.026(3) -0.0010(14) 0.0067(13) 0.0012(14)
N2 0.037(4) 0.042(10) 0.016(3) 0.007(3) 0.002(2) -0.010(4)
O4 0.025(4) 0.155(14) 0.066(8) 0.052(7) 0.007(4) 0.009(5)
C1 0.042(5) 0.035(6) 0.024(5) 0.005(4) 0.014(4) 0.005(4)
N3 0.049(9) 0.056(10) 0.063(12) -0.015(8) 0.023(9) -0.013(8)
C2 0.023(4) 0.068(7) 0.023(7) 0.011(4) 0.013(4) 0.012(4)
O5 0.107(9) 0.051(7) 0.166(19) -0.031(9) 0.043(9) -0.016(6)
C3 0.034(4) 0.027(5) 0.023(5) 0.001(3) 0.014(4) -0.001(3)
C4 0.035(5) 0.045(4) 0.015(4) -0.009(4) 0.005(3) -0.002(3)
C5 0.070(10) 0.092(14) 0.036(7) 0.013(8) 0.001(7) 0.037(9)
N4 0.111(11) 0.034(6) 0.20(2) -0.011(8) 0.076(13) 0.001(6)
C6 0.108(13) 0.054(11) 0.124(17) -0.015(10) 0.047(11) 0.006(9)
C7 0.033(5) 0.087(14) 0.035(6) 0.001(6) 0.000(4) 0.007(5)
C8 0.029(4) 0.066(5) 0.004(3) 0.000(3) 0.003(2) 0.000(4)
C9 0.145(14) 0.038(8) 0.195(17) -0.033(10) 0.055(13) 0.001(7)
C10 0.0287(18) 0.0303(17) 0.0244(18) -0.0005(13) 0.0058(12) -0.0026(13)
C11 0.123(12) 0.020(7) 0.180(16) 0.005(10) 0.070(10) 0.010(7)
C12 0.054(8) 0.083(9) 0.081(10) -0.030(7) 0.033(7) -0.020(7)
C13 0.048(5) 0.044(4) 0.077(8) -0.031(4) 0.031(6) -0.022(4)
C14 0.130(10) 0.068(7) 0.141(13) -0.002(7) 0.072(9) -0.010(7)
C15 0.119(9) 0.064(6) 0.153(12) -0.016(7) 0.040(8) -0.019(7)
C16 0.131(10) 0.058(6) 0.149(11) -0.025(7) 0.043(9) -0.006(6)
C17 0.113(10) 0.067(7) 0.139(14) -0.037(8) 0.050(10) 0.010(6)
C18 0.079(7) 0.065(6) 0.119(10) -0.028(6) 0.043(7) 0.001(5)
C19 0.088(13) 0.076(10) 0.076(9) -0.010(8) 0.048(9) 0.009(8)
C20 0.149(17) 0.094(17) 0.17(2) 0.033(16) 0.010(14) 0.077(13)
C21 0.081(12) 0.13(2) 0.18(2) 0.050(17) 0.042(12) 0.031(12)
C22 0.161(15) 0.087(9) 0.076(8) -0.037(7) 0.054(9) -0.053(9)
C23 0.122(16) 0.110(12) 0.154(19) -0.055(12) 0.093(16) -0.071(11)
C24 0.157(16) 0.10(2) 0.18(2) 0.070(18) 0.037(17) 0.048(13)
C25 0.15(2) 0.091(11) 0.19(3) -0.041(14) 0.09(2) -0.032(13)
C26 0.127(14) 0.051(11) 0.21(2) 0.004(17) 0.071(13) -0.012(10)
C27 0.155(19) 0.052(12) 0.23(2) -0.023(16) 0.053(14) 0.008(11)
C28 0.30(3) 0.091(10) 0.128(14) -0.056(11) 0.097(17) -0.086(14)
N5 0.041(6) 0.032(5) 0.041(5) -0.014(4) 0.011(4) 0.004(3)
O6 0.043(4) 0.038(4) 0.129(11) -0.011(5) 0.031(4) -0.006(3)
N6 0.073(6) 0.017(4) 0.091(6) -0.017(4) 0.031(5) -0.008(3)
C29 0.044(4) 0.025(5) 0.049(5) -0.017(4) 0.024(4) -0.005(3)
C30 0.046(4) 0.020(4) 0.078(5) -0.009(3) 0.037(4) -0.006(3)
C31 0.045(5) 0.026(6) 0.076(5) -0.001(4) 0.019(4) 0.001(4)
C32 0.057(8) 0.049(5) 0.115(16) -0.037(8) 0.045(9) -0.011(5)
C33 0.062(9) 0.039(6) 0.14(2) -0.048(9) 0.053(10) -0.021(6)
C34 0.141(13) 0.053(8) 0.088(8) -0.006(7) 0.003(7) 0.003(9)
C35 0.072(8) 0.030(4) 0.094(7) 0.012(5) 0.034(6) 0.004(5)
C36 0.047(4) 0.037(4) 0.126(11) -0.039(5) 0.021(5) 0.001(3)
C37 0.052(6) 0.065(7) 0.21(3) -0.069(11) 0.063(10) -0.020(5)
C38 0.109(9) 0.056(8) 0.086(7) 0.013(6) 0.035(6) 0.027(6)
C39 0.058(4) 0.042(5) 0.117(10) -0.047(6) 0.033(5) 0.004(4)
C40 0.046(5) 0.051(8) 0.096(7) -0.007(6) 0.020(5) 0.002(5)
C41 0.066(6) 0.040(7) 0.108(8) -0.018(6) -0.001(6) 0.007(4)
C42 0.063(5) 0.050(5) 0.163(11) -0.048(6) 0.033(6) -0.007(4)
O7 0.030(3) 0.041(5) 0.021(6) 0.002(5) 0.009(4) 0.005(3)
N7 0.019(2) 0.019(2) 0.017(2) -0.0008(13) 0.0054(12) 0.0009(13)
N8 0.034(4) 0.034(8) 0.016(3) 0.004(3) 0.010(2) -0.001(5)
O8 0.023(3) 0.073(5) 0.046(4) -0.017(4) 0.010(2) -0.005(3)
C43 0.081(11) 0.025(4) 0.013(4) -0.007(3) 0.004(5) -0.004(5)
C44 0.028(4) 0.033(4) 0.017(5) 0.004(3) 0.005(3) -0.002(3)
C45 0.067(8) 0.038(8) 0.014(4) 0.001(3) -0.002(4) -0.003(4)
C46 0.023(4) 0.053(5) 0.033(6) -0.022(4) 0.017(3) -0.015(3)
C47 0.030(4) 0.062(8) 0.008(4) -0.005(4) 0.002(3) 0.005(4)
C48 0.060(9) 0.052(6) 0.016(5) 0.001(4) 0.015(5) 0.025(7)
C49 0.032(5) 0.132(19) 0.039(6) -0.011(7) -0.004(4) 0.008(8)
C50 0.036(2) 0.036(2) 0.032(2) 0.0009(13) 0.0070(12) 0.0011(14)
C51 0.046(5) 0.057(5) 0.057(6) -0.026(4) 0.012(4) -0.008(3)
C52 0.093(8) 0.048(5) 0.113(11) -0.019(6) 0.055(8) -0.005(5)
C53 0.117(9) 0.056(5) 0.133(10) -0.013(7) 0.037(8) -0.006(6)
C54 0.134(10) 0.068(6) 0.148(11) -0.022(7) 0.045(9) 0.007(6)
C55 0.114(9) 0.063(6) 0.163(13) -0.016(8) 0.038(9) 0.003(6)
C56 0.068(6) 0.048(5) 0.120(10) -0.014(5) 0.040(6) -0.002(4)

loop_
_atom_type_symbol
_atom_type_description
_atom_type_scat_dispersion_real
_atom_type_scat_dispersion_imag
_atom_type_scat_source
C C 0.0033 0.0016 'International Tables Vol C Tables 4.2.6.8 and 6.1.1.4'
H H 0.0000 0.0000 'International Tables Vol C Tables 4.2.6.8 and 6.1.1.4'
Co Co 0.3494 0.9721 'International Tables Vol C Tables 4.2.6.8 and 6.1.1.4'
N N 0.0061 0.0033 'International Tables Vol C Tables 4.2.6.8 and 6.1.1.4'
O O 0.0106 0.0060 'International Tables Vol C Tables 4.2.6.8 and 6.1.1.4'

loop_
_geom_angle_atom_site_label_1
_geom_angle_atom_site_label_2
_geom_angle_atom_site_label_3
_geom_angle
_geom_angle_site_symmetry_1
_geom_angle_site_symmetry_3
_geom_angle_publ_flag
O1 Co1 O2 87.5(9) 1_554 . ?
O1 Co1 O3 175.4(7) 1_554 . ?
O1 Co1 N1 82.0(6) 1_554 1_554 ?
O1 Co1 N2 90.5(8) 1_554 . ?
O1 Co1 N3 86.8(11) 1_554 2_645 ?
O1 Co1 N5 92.3(11) 1_554 2_645 ?
O1 Co1 O7 7.0(13) 1_554 1_554 ?
O1 Co1 N7 82.3(6) 1_554 1_554 ?
O2 Co1 O3 89.48(10) . . ?
O2 Co1 N1 88.9(3) . 1_554 ?
O2 Co1 N2 90.0(6) . . ?
O2 Co1 N3 172.4(5) . 2_645 ?
O2 Co1 N5 173.5(8) . 2_645 ?
O2 Co1 O7 83.1(8) . 1_554 ?
O2 Co1 N7 93.8(3) . 1_554 ?
O2 Co1 N8 83.9(6) . . ?
O3 Co1 N1 94.4(3) . 1_554 ?
O3 Co1 N2 93.0(5) . . ?
O3 Co1 N3 96.5(7) . 2_645 ?
O3 Co1 N5 91.1(7) . 2_645 ?
O3 Co1 O7 168.4(7) . 1_554 ?
O3 Co1 N7 94.4(3) . 1_554 ?
O3 Co1 N8 87.8(5) . . ?
N1 Co1 N3 95.3(10) 1_554 2_645 ?
N1 Co1 N7 4.9(5) 1_554 1_554 ?
N2 Co1 N1 172.5(6) . 1_554 ?
N2 Co1 N3 85.1(11) . 2_645 ?
N2 Co1 N5 83.5(10) . 2_645 ?
N2 Co1 N7 171.7(7) . 1_554 ?
N3 Co1 N7 90.4(10) 2_645 1_554 ?
N5 Co1 N7 92.6(9) 2_645 1_554 ?
O7 Co1 N7 77.2(6) 1_554 1_554 ?
O7 Co1 N8 100.2(7) 1_554 . ?
N8 Co1 N7 176.8(5) . 1_554 ?
C2 O1 Co1 116.0(17) . 1_556 ?
C6 O2 Co1 128.3(10) . . ?
C29 O2 Co1 135.4(5) . . ?
C1 N1 Co1 114.7(8) . 1_556 ?
C1 N1 C4 113.3(11) . . ?
C4 N1 Co1 104.8(9) . 1_556 ?
C5 N2 Co1 121.9(11) . . ?
C5 N2 C10 109.3(14) . . ?
C10 N2 Co1 120.3(10) . . ?
N1 C1 C3 114.1(14) . . ?
C12 N3 Co1 121.0(14) . 2_655 ?
C19 N3 Co1 122.4(15) . 2_655 ?
C19 N3 C12 116.4(17) . . ?
O1 C2 C4 119.0(16) . . ?
O4 C2 O1 126.8(16) . . ?
O4 C2 C4 113.9(15) . . ?
C7 C3 C1 121.9(12) . . ?
C7 C3 C8 117.6(12) . . ?
C8 C3 C1 120.1(12) . . ?
N1 C4 C2 110.8(12) . . ?
N1 C4 C13 116.3(10) . . ?
C2 C4 C13 112.6(12) . . ?
N2 C5 C7 125.0(17) . . ?
C28 N4 C9 114.6(18) . . ?
O2 C6 O5 128(2) . . ?
O2 C6 C9 106.2(15) . . ?
O5 C6 C9 121.8(18) . . ?
C5 C7 C3 116.6(15) . . ?
C10 C8 C3 115.8(10) . . ?
N4 C9 C6 105.8(15) . . ?
N4 C9 C11 110.9(18) . . ?
C11 C9 C6 105.6(17) . . ?
N2 C10 C8 124.2(10) . . ?
C21 C11 C9 125.5(19) . . ?
C21 C11 C26 117(2) . . ?
C26 C11 C9 117(2) . . ?
N3 C12 C23 123.0(16) . . ?
C14 C13 C4 118.9(8) . . ?
C14 C13 C18 120.0 . . ?
C18 C13 C4 120.9(8) . . ?
C15 C14 C13 120.0 . . ?
C14 C15 C16 120.0 . . ?
C17 C16 C15 120.0 . . ?
C16 C17 C18 120.0 . . ?
C17 C18 C13 120.0 . . ?
N3 C19 C25 121(2) . . ?
C24 C20 C27 119(2) . . ?
C24 C21 C11 125(2) . . ?
C23 C22 C25 116.4(14) . . ?
C23 C22 C28 116.3(15) . . ?
C25 C22 C28 127.1(16) . . ?
C12 C23 C22 120.9(14) . . ?
C21 C24 C20 116(2) . . ?
C22 C25 C19 118.5(18) . . ?
C27 C26 C11 118(2) . . ?
C26 C27 C20 121(2) . . ?
N4 C28 C22 118.3(16) . . ?
C33 N5 C32 117.3(14) . . ?
C42 N6 C30 113.7(11) . . ?
O2 C29 O6 125.2(12) . . ?
O2 C29 C30 116.0(8) . . ?
O6 C29 C30 117.5(10) . . ?
N6 C30 C29 115.0(8) . . ?
N6 C30 C31 109.9(10) . . ?
C31 C30 C29 108.0(9) . . ?
C35 C31 C30 123.2(10) . . ?
C40 C31 C30 119.9(11) . . ?
C40 C31 C35 116.8(11) . . ?
N5 C32 C37 123.0(13) . . ?
N5 C33 C39 122.0(14) . . ?
C38 C34 C41 118.8(16) . . ?
C38 C35 C31 120.9(13) . . ?
C37 C36 C39 115.9(9) . . ?
C37 C36 C42 118.6(10) . . ?
C39 C36 C42 125.4(8) . . ?
C32 C37 C36 121.5(13) . . ?
C35 C38 C34 122.3(15) . . ?
C36 C39 C33 119.9(10) . . ?
C41 C40 C31 122.6(13) . . ?
C40 C41 C34 118.2(13) . . ?
N6 C42 C36 116.2(9) . . ?
C43 N7 C46 110.5(11) . . ?
C47 N8 Co1 120.6(9) . . ?
C47 N8 C50 116.1(12) . . ?
C50 N8 Co1 117.0(9) . . ?
N7 C43 C45 112.4(14) . . ?
O7 C44 C46 119.0(15) . . ?
O8 C44 O7 121.6(16) . . ?
O8 C44 C46 118.9(13) . . ?
C48 C45 C43 120.2(14) . . ?
C49 C45 C43 125.0(14) . . ?
C49 C45 C48 114.7(12) . . ?
N7 C46 C44 108.2(11) . . ?
N7 C46 C51 105.2(11) . . ?
C44 C46 C51 108.8(11) . . ?
N8 C47 C48 120.0(12) . . ?
C45 C48 C47 119.4(12) . . ?
C50 C49 C45 124.5(13) . . ?
C49 C50 N8 119.4(11) . . ?
C52 C51 C46 122.3(8) . . ?
C52 C51 C56 120.0 . . ?
C56 C51 C46 117.5(8) . . ?
C53 C52 C51 120.0 . . ?
C52 C53 C54 120.0 . . ?
C55 C54 C53 120.0 . . ?
C54 C55 C56 120.0 . . ?
C55 C56 C51 120.0 . . ?

loop_
_geom_bond_atom_site_label_1
_geom_bond_atom_site_label_2
_geom_bond_distance
_geom_bond_site_symmetry_2
_geom_bond_publ_flag
Co1 O1 2.01(3) 1_554 ?
Co1 O2 2.078(2) . ?
Co1 O3 2.102(2) . ?
Co1 N1 2.199(13) 1_554 ?
Co1 N2 2.159(12) . ?
Co1 N3 2.20(2) 2_645 ?
Co1 N5 2.187(16) 2_645 ?
Co1 O7 2.11(2) 1_554 ?
Co1 N7 2.208(11) 1_554 ?
Co1 N8 2.140(11) . ?
O1 C2 1.236(14) . ?
O2 C6 1.226(18) . ?
O2 C29 1.255(9) . ?
N1 C1 1.469(14) . ?
N1 C4 1.470(13) . ?
N2 C5 1.311(16) . ?
N2 C10 1.369(14) . ?
O4 C2 1.235(14) . ?
C1 C3 1.504(13) . ?
N3 C12 1.338(16) . ?
N3 C19 1.327(17) . ?
C2 C4 1.551(14) . ?
O5 C6 1.262(18) . ?
C3 C7 1.394(14) . ?
C3 C8 1.413(11) . ?
C4 C13 1.574(13) . ?
C5 C7 1.371(16) . ?
N4 C9 1.490(18) . ?
N4 C28 1.264(18) . ?
C6 C9 1.575(19) . ?
C8 C10 1.387(9) . ?
C9 C11 1.53(2) . ?
C11 C21 1.40(2) . ?
C11 C26 1.41(2) . ?
C12 C23 1.358(17) . ?
C13 C14 1.3900 . ?
C13 C18 1.3900 . ?
C14 C15 1.3900 . ?
C15 C16 1.3900 . ?
C16 C17 1.3900 . ?
C17 C18 1.3900 . ?
C19 C25 1.41(2) . ?
C20 C24 1.37(2) . ?
C20 C27 1.41(2) . ?
C21 C24 1.35(2) . ?
C22 C23 1.369(18) . ?
C22 C25 1.378(18) . ?
C22 C28 1.530(16) . ?
C26 C27 1.37(2) . ?
N5 C32 1.336(16) . ?
N5 C33 1.316(14) . ?
O6 C29 1.260(11) . ?
N6 C30 1.491(10) . ?
N6 C42 1.326(14) . ?
C29 C30 1.540(12) . ?
C30 C31 1.516(13) . ?
C31 C35 1.402(14) . ?
C31 C40 1.392(13) . ?
C32 C37 1.354(14) . ?
C33 C39 1.410(12) . ?
C34 C38 1.365(19) . ?
C34 C41 1.410(18) . ?
C35 C38 1.346(17) . ?
C36 C37 1.365(12) . ?
C36 C39 1.378(13) . ?
C36 C42 1.504(11) . ?
C40 C41 1.379(17) . ?
O7 C44 1.261(13) . ?
N7 C43 1.485(14) . ?
N7 C46 1.498(12) . ?
N8 C47 1.342(12) . ?
N8 C50 1.382(14) . ?
O8 C44 1.229(13) . ?
C43 C45 1.533(13) . ?
C44 C46 1.543(13) . ?
C45 C48 1.399(14) . ?
C45 C49 1.379(15) . ?
C46 C51 1.584(14) . ?
C47 C48 1.409(11) . ?
C49 C50 1.324(14) . ?
C51 C52 1.3900 . ?
C51 C56 1.3900 . ?
C52 C53 1.3900 . ?
C53 C54 1.3900 . ?
C54 C55 1.3900 . ?
C55 C56 1.3900 . ?
